data_2012310
loop_
_publ_author_name
'Baxley, Gregory T.'
'Stiegman, Albert E.'
'Nieckarz, Gregory F.'
'Weakley, Timothy J. R.'
'Tyler, David R.'
'Gilbertson, John'

_publ_section_title
;\m-Bis(diphenylphosphino)methane-<i>P</i>:<i>P</i>'-octacarbonyldimanganese(<i>Mn</i>--<i>Mn</i>)
 and its toluene hemisolvate
;
_journal_issue 11
_journal_name_full 'Acta Crystallographica Section C'
_journal_page_first 1292
_journal_page_last 1294
_journal_paper_doi 10.1107/S0108270101013130
_journal_volume 57
_journal_year 2001
_chemical_formula_iupac '[Mn2 (C O)8 (C25 H22 P2)]'
_chemical_formula_moiety 'C33 H22 Mn2 O8 P2'
_chemical_formula_structural '[Mn2 (C O)8 (C25 H22 P2)]'
_chemical_formula_sum 'C33 H22 Mn2 O8 P2'
_chemical_formula_weight 718.36
_chemical_name_systematic
;
\m-Bis(diphenylphosphino)methane-P:P'-octacarbonyldimanganese(Mn-Mn)
;
_space_group_IT_number 2
_symmetry_cell_setting triclinic
_symmetry_space_group_name_Hall '-P 1'
_symmetry_space_group_name_H-M 'P -1'
_cell_angle_alpha 111.91(3)
_cell_angle_beta 94.05(3)
_cell_angle_gamma 90.48(2)
_cell_formula_units_Z 4
_cell_length_a 12.6428(13)
_cell_length_b 15.351(4)
_cell_length_c 17.868(8)
_cell_measurement_reflns_used 25
_cell_measurement_temperature 296
_cell_measurement_theta_max 13.9
_cell_measurement_theta_min 12.6
_cell_volume 3207.0(18)
_computing_cell_refinement 'CAD-4-PC Software'
_computing_data_collection 'CAD-4-PC Software (Enraf-Nonius, 1993)'
_computing_data_reduction 'TEXSAN (Molecular Structure Corporation, 1997)'
_computing_publication_material TEXSAN
_computing_structure_refinement TEXSAN
_computing_structure_solution TEXSAN
_diffrn_ambient_temperature 296
_diffrn_measured_fraction_theta_full .94
_diffrn_measured_fraction_theta_max .735
_diffrn_measurement_device 'Enraf-Nonius CAD-4'
_diffrn_measurement_method \w/2\q
_diffrn_radiation_monochromator graphite
_diffrn_radiation_source 'sealed X-ray tube'
_diffrn_radiation_type 'Mo K\a'
_diffrn_radiation_wavelength .71073
_diffrn_reflns_av_R_equivalents .021
_diffrn_reflns_limit_h_max 15
_diffrn_reflns_limit_h_min 0
_diffrn_reflns_limit_k_max 18
_diffrn_reflns_limit_k_min -18
_diffrn_reflns_limit_l_max 21
_diffrn_reflns_limit_l_min -21
_diffrn_reflns_number 11815
_diffrn_reflns_reduction_process 'Lp corrections applied'
_diffrn_reflns_theta_full 20
_diffrn_reflns_theta_max 25.0
_diffrn_reflns_theta_min 1.5
_diffrn_standards_decay_% 4.5
_diffrn_standards_interval_time 60
_diffrn_standards_number 3
_exptl_absorpt_coefficient_mu .94
_exptl_absorpt_correction_T_max .958
_exptl_absorpt_correction_T_min .763
_exptl_absorpt_correction_type analytical
_exptl_absorpt_process_details '(de Meulenaer & Tompa, 1965)'
_exptl_crystal_colour yellow
_exptl_crystal_density_diffrn 1.493
_exptl_crystal_density_meas ?
_exptl_crystal_description plate
_exptl_crystal_F_000 1456.00
_exptl_crystal_size_max .40
_exptl_crystal_size_mid .20
_exptl_crystal_size_min .05
_refine_diff_density_max .47
_refine_diff_density_min -.46
_refine_ls_extinction_method none
_refine_ls_goodness_of_fit_all 1.40
_refine_ls_goodness_of_fit_ref 1.60
_refine_ls_hydrogen_treatment constr
_refine_ls_matrix_type full
_refine_ls_number_parameters 811
_refine_ls_number_reflns 11243
_refine_ls_number_restraints 0
_refine_ls_R_factor_all .061
_refine_ls_R_factor_gt .041
_refine_ls_shift/su_max .025
_refine_ls_structure_factor_coef Fsqd
_refine_ls_weighting_details 'w = 4Fo^2^/[\s^2^(I)+(0.02I)^2^]'
_refine_ls_weighting_scheme calc
_refine_ls_wR_factor_all .086
_refine_ls_wR_factor_ref .044
_reflns_number_gt 8260
_reflns_number_total 11243
_reflns_threshold_expression I>\s(I)
_cod_data_source_file fr1342.cif
_cod_data_source_block I
_cod_depositor_comments
;
The following automatic conversions were performed:

'_exptl_crystal_density_meas' value 'not measured' was changed to '?'
- the value is perceived as not measured.

Automatic conversion script
Id: cif_fix_values 3008 2015-01-20 13:52:24Z robertas 
;
_cod_original_cell_volume 3207(2)
_cod_database_code 2012310

loop_
_symmetry_equiv_pos_as_xyz
'  +x,  +y,  +z'
'  -x,  -y,  -z'

loop_
_atom_site_label
_atom_site_fract_x
_atom_site_fract_y
_atom_site_fract_z
_atom_site_U_iso_or_equiv
_atom_site_adp_type
_atom_site_calc_flag
_atom_site_calc_attached_atom
_atom_site_refinement_flags
_atom_site_occupancy
Mn1 .63360(4) .57371(3) .80651(3) .04516(14) Uani d ? . 1.000
Mn2 .44401(4) .65114(3) .74851(3) .04396(14) Uani d ? . 1.000
Mn3 -.08395(4) .06356(3) .80698(3) .04845(15) Uani d ? . 1.000
Mn4 .09363(4) .14851(3) .75367(3) .04508(14) Uani d ? . 1.000
P1 .57609(6) .42131(6) .73063(5) .0400(2) Uani d ? . 1.000
P2 .35764(6) .51136(6) .73066(5) .0400(2) Uani d ? . 1.000
P3 -.04169(6) -.08571(6) .72499(5) .0403(2) Uani d ? . 1.000
P4 .17740(6) .00971(6) .73295(5) .0413(2) Uani d ? . 1.000
O1 .8332(2) .5116(2) .86144(17) .0808(10) Uani d ? . 1.000
O2 .6966(2) .7728(2) .90398(19) .0961(11) Uani d ? . 1.000
O3 .5216(2) .57678(19) .94876(15) .0709(9) Uani d ? . 1.000
O4 .7370(2) .5905(2) .66782(17) .0805(10) Uani d ? . 1.000
O5 .2512(2) .72442(18) .69519(15) .0703(9) Uani d ? . 1.000
O6 .5637(3) .8247(2) .76701(19) .0966(12) Uani d ? . 1.000
O7 .4136(2) .74067(18) .92422(15) .0736(9) Uani d ? . 1.000
O8 .5188(2) .57306(19) .58306(15) .0709(9) Uani d ? . 1.000
O9 -.2759(2) -.0019(2) .85668(19) .0961(12) Uani d ? . 1.000
O10 -.1215(3) .2597(2) .9120(2) .1146(12) Uani d ? . 1.000
O11 .0505(2) .0583(2) .94934(16) .0793(10) Uani d ? . 1.000
O12 -.2142(2) .0886(2) .67140(18) .0861(11) Uani d ? . 1.000
O13 .2786(2) .22626(18) .70636(16) .0738(9) Uani d ? . 1.000
O14 -.0223(3) .3214(2) .77422(19) .1001(12) Uani d ? . 1.000
O15 .1545(2) .23252(18) .93124(16) .0758(9) Uani d ? . 1.000
O16 -.0099(2) .07432(19) .58648(15) .0708(9) Uani d ? . 1.000
C1 .7539(3) .5345(3) .8402(2) .0561(11) Uani d ? . 1.000
C2 .6713(3) .6973(3) .8654(2) .0639(12) Uani d ? . 1.000
C3 .5602(3) .5741(2) .8922(2) .0535(11) Uani d ? . 1.000
C4 .6935(3) .5831(2) .7188(2) .0542(11) Uani d ? . 1.000
C5 .3255(3) .6950(2) .71693(19) .0499(10) Uani d ? . 1.000
C6 .5198(3) .7573(3) .7612(2) .0627(12) Uani d ? . 1.000
C7 .4255(3) .7022(2) .8576(2) .0516(10) Uani d ? . 1.000
C8 .4917(3) .5992(2) .6477(2) .0498(10) Uani d ? . 1.000
C9 -.1992(3) .0217(3) .8372(2) .0641(12) Uani d ? . 1.000
C10 -.1065(3) .1844(3) .8704(3) .0733(13) Uani d ? . 1.000
C11 .0030(3) .0579(2) .8923(2) .0579(11) Uani d ? . 1.000
C12 -.1605(3) .0788(3) .7218(2) .0597(12) Uani d ? . 1.000
C13 .2067(3) .1959(2) .7259(2) .0520(10) Uani d ? . 1.000
C14 .0204(3) .2542(3) .7672(2) .0637(12) Uani d ? . 1.000
C15 .1316(3) .1960(2) .8640(2) .0555(11) Uani d ? . 1.000
C16 .0282(3) .0987(2) .6515(2) .0515(11) Uani d ? . 1.000
C17 .4378(2) .4082(2) .68657(17) .0420(9) Uani d ? . 1.000
C18 .5793(2) .3338(2) .7781(2) .0461(10) Uani d ? . 1.000
C19 .5451(3) .2422(3) .7325(2) .0614(12) Uani d ? . 1.000
C20 .5455(3) .1747(3) .7671(3) .0775(15) Uani d ? . 1.000
C21 .5802(3) .1988(4) .8464(3) .0836(18) Uani d ? . 1.000
C22 .6154(3) .2882(4) .8920(3) .0772(16) Uani d ? . 1.000
C23 .6156(3) .3565(3) .8585(2) .0579(11) Uani d ? . 1.000
C24 .6514(2) .3614(2) .64272(18) .0451(9) Uani d ? . 1.000
C25 .7421(3) .3159(3) .6536(2) .0603(12) Uani d ? . 1.000
C26 .8032(3) .2729(3) .5895(3) .0733(14) Uani d ? . 1.000
C27 .7760(4) .2763(3) .5158(3) .0766(14) Uani d ? . 1.000
C28 .6879(4) .3210(3) .5041(2) .0798(15) Uani d ? . 1.000
C29 .6261(3) .3641(3) .5676(2) .0646(12) Uani d ? . 1.000
C30 .3036(2) .5020(2) .81872(18) .0461(9) Uani d ? . 1.000
C31 .3279(3) .4316(3) .8475(2) .0576(11) Uani d ? . 1.000
C32 .2781(3) .4269(4) .9125(3) .0814(16) Uani d ? . 1.000
C33 .2046(4) .4911(5) .9482(3) .0942(18) Uani d ? . 1.000
C34 .1807(3) .5610(4) .9212(3) .0876(16) Uani d ? . 1.000
C35 .2305(3) .5672(3) .8573(2) .0630(12) Uani d ? . 1.000
C36 .2413(2) .4741(2) .65634(18) .0446(9) Uani d ? . 1.000
C37 .1527(3) .4305(3) .6687(2) .0598(11) Uani d ? . 1.000
C38 .0677(3) .4019(3) .6108(3) .0770(14) Uani d ? . 1.000
C39 .0711(3) .4141(3) .5396(3) .0762(14) Uani d ? . 1.000
C40 .1593(3) .4558(3) .5251(2) .0774(14) Uani d ? . 1.000
C41 .2443(3) .4863(3) .5832(2) .0633(12) Uani d ? . 1.000
C42 .0885(2) -.0935(2) .68320(17) .0420(9) Uani d ? . 1.000
C43 -.0368(2) -.1802(2) .76440(19) .0454(9) Uani d ? . 1.000
C44 -.0581(3) -.1674(3) .8425(2) .0614(12) Uani d ? . 1.000
C45 -.0510(3) -.2423(3) .8682(3) .0772(15) Uani d ? . 1.000
C46 -.0227(3) -.3276(3) .8177(3) .0796(16) Uani d ? . 1.000
C47 -.0022(3) -.3421(3) .7403(3) .0742(14) Uani d ? . 1.000
C48 -.0095(3) -.2690(2) .7131(2) .0574(11) Uani d ? . 1.000
C49 -.1348(2) -.1410(2) .63565(19) .0456(9) Uani d ? . 1.000
C50 -.2265(3) -.1839(3) .6448(2) .0637(12) Uani d ? . 1.000
C51 -.3025(3) -.2236(3) .5811(3) .0776(14) Uani d ? . 1.000
C52 -.2884(4) -.2196(3) .5078(3) .0783(14) Uani d ? . 1.000
C53 -.1988(4) -.1769(3) .4977(2) .0802(15) Uani d ? . 1.000
C54 -.1213(3) -.1375(3) .5608(2) .0650(12) Uani d ? . 1.000
C55 .2442(2) -.0030(2) .82202(18) .0472(10) Uani d ? . 1.000
C56 .3229(3) .0649(3) .8657(2) .0617(12) Uani d ? . 1.000
C57 .3755(3) .0608(3) .9344(3) .0799(14) Uani d ? . 1.000
C58 .3504(4) -.0104(4) .9597(3) .0872(17) Uani d ? . 1.000
C59 .2736(3) -.0773(3) .9182(3) .0786(16) Uani d ? . 1.000
C60 .2212(3) -.0751(3) .8473(2) .0596(12) Uani d ? . 1.000
C61 .2811(2) -.0215(2) .66161(19) .0464(10) Uani d ? . 1.000
C62 .2641(3) -.0103(3) .5880(2) .0650(12) Uani d ? . 1.000
C63 .3388(4) -.0358(3) .5316(2) .0780(15) Uani d ? . 1.000
C64 .4313(4) -.0729(3) .5481(3) .0834(16) Uani d ? . 1.000
C65 .4504(3) -.0839(3) .6200(3) .0813(15) Uani d ? . 1.000
C66 .3754(3) -.0592(3) .6767(2) .0630(12) Uani d ? . 1.000
H1 .4389 .3953 .6303 .050 Uiso c ? . 1.000
H2 .4047 .3565 .6940 .050 Uiso c ? . 1.000
H3 .5212 .2253 .6771 .074 Uiso c ? . 1.000
H4 .5217 .1119 .7355 .093 Uiso c ? . 1.000
H5 .5797 .1528 .8702 .100 Uiso c ? . 1.000
H6 .6401 .3040 .9471 .093 Uiso c ? . 1.000
H7 .6405 .4188 .8906 .070 Uiso c ? . 1.000
H8 .7623 .3143 .7052 .072 Uiso c ? . 1.000
H9 .8645 .2409 .5971 .088 Uiso c ? . 1.000
H10 .8189 .2473 .4722 .092 Uiso c ? . 1.000
H11 .6687 .3226 .4523 .096 Uiso c ? . 1.000
H12 .5652 .3961 .5592 .078 Uiso c ? . 1.000
H13 .3786 .3867 .8227 .069 Uiso c ? . 1.000
H14 .2950 .3789 .9323 .098 Uiso c ? . 1.000
H15 .1699 .4867 .9922 .113 Uiso c ? . 1.000
H16 .1298 .6055 .9464 .105 Uiso c ? . 1.000
H17 .2145 .6169 .8394 .076 Uiso c ? . 1.000
H18 .1497 .4198 .7176 .072 Uiso c ? . 1.000
H19 .0062 .3734 .6210 .092 Uiso c ? . 1.000
H20 .0126 .3938 .5000 .091 Uiso c ? . 1.000
H21 .1622 .4639 .4751 .093 Uiso c ? . 1.000
H22 .3050 .5157 .5729 .076 Uiso c ? . 1.000
H23 .1225 -.1464 .6879 .050 Uiso c ? . 1.000
H24 .0770 -.1025 .6277 .050 Uiso c ? . 1.000
H25 -.0776 -.1076 .8785 .074 Uiso c ? . 1.000
H26 -.0662 -.2334 .9218 .093 Uiso c ? . 1.000
H27 -.0171 -.3779 .8364 .095 Uiso c ? . 1.000
H28 .0170 -.4024 .7051 .089 Uiso c ? . 1.000
H29 .0042 -.2795 .6589 .069 Uiso c ? . 1.000
H30 -.2377 -.1864 .6960 .076 Uiso c ? . 1.000
H31 -.3646 -.2536 .5885 .093 Uiso c ? . 1.000
H32 -.3407 -.2464 .4640 .094 Uiso c ? . 1.000
H33 -.1891 -.1741 .4464 .096 Uiso c ? . 1.000
H34 -.0591 -.1082 .5526 .078 Uiso c ? . 1.000
H35 .3401 .1141 .8481 .074 Uiso c ? . 1.000
H36 .4290 .1070 .9641 .096 Uiso c ? . 1.000
H37 .3871 -.0131 1.0070 .105 Uiso c ? . 1.000
H38 .2558 -.1251 .9373 .094 Uiso c ? . 1.000
H39 .1700 -.1232 .8167 .071 Uiso c ? . 1.000
H40 .1999 .0154 .5763 .078 Uiso c ? . 1.000
H41 .3260 -.0276 .4817 .094 Uiso c ? . 1.000
H42 .4826 -.0911 .5093 .100 Uiso c ? . 1.000
H43 .5154 -.1087 .6314 .098 Uiso c ? . 1.000
H44 .3890 -.0682 .7262 .076 Uiso c ? . 1.000

loop_
_atom_site_aniso_label
_atom_site_aniso_U_11
_atom_site_aniso_U_22
_atom_site_aniso_U_33
_atom_site_aniso_U_12
_atom_site_aniso_U_13
_atom_site_aniso_U_23
Mn1 .0455(3) .0485(3) .0396(3) .0002(2) -.0017(2) .0153(2)
Mn2 .0493(3) .0428(3) .0413(3) .0022(2) .0013(2) .0179(2)
Mn3 .0525(3) .0465(3) .0431(3) .0072(2) .0147(2) .0110(2)
Mn4 .0518(3) .0411(3) .0435(3) .0050(2) .0059(2) .0166(2)
P1 .0417(4) .0449(5) .0351(4) .0037(4) .0024(3) .0171(4)
P2 .0414(4) .0427(5) .0366(4) .0027(4) .0001(3) .0160(4)
P3 .0454(5) .0415(5) .0346(4) .0029(4) .0083(3) .0142(4)
P4 .0444(4) .0424(5) .0392(5) .0038(4) .0077(4) .0169(4)
O1 .0521(16) .118(2) .094(2) .0061(15) -.0038(14) .0663(19)
O2 .090(2) .0612(19) .103(2) -.0116(16) -.0142(17) -.0046(17)
O3 .0735(17) .098(2) .0443(15) .0142(14) .0128(13) .0283(15)
O4 .0777(19) .106(2) .0714(19) -.0118(16) .0138(15) .0479(17)
O5 .0696(17) .0767(18) .0698(18) .0266(14) .0060(13) .0330(15)
O6 .112(2) .077(2) .108(3) -.0340(18) -.0061(19) .0458(19)
O7 .102(2) .0667(17) .0443(15) .0144(15) .0044(14) .0122(13)
O8 .0802(18) .0849(19) .0475(16) .0113(14) .0109(13) .0236(14)
O9 .080(2) .104(2) .109(3) -.0028(17) .0463(18) .039(2)
O10 .113(3) .066(2) .123(3) .0225(18) .037(2) -.0175(19)
O11 .097(2) .090(2) .0460(16) -.0009(16) .0008(15) .0215(15)
O12 .080(2) .103(2) .085(2) .0263(17) .0028(16) .0472(19)
O13 .0745(18) .0730(18) .0761(19) -.0204(14) .0061(14) .0308(15)
O14 .124(3) .075(2) .105(3) .0461(19) .0145(19) .0359(18)
O15 .104(2) .0704(18) .0448(16) -.0045(15) .0028(14) .0130(14)
O16 .0797(18) .0833(19) .0473(16) .0035(14) -.0026(13) .0235(14)
C1 .053(2) .072(3) .049(2) -.0061(18) .0022(16) .0292(19)
C2 .057(2) .062(3) .058(2) .0046(19) -.0050(18) .008(2)
C3 .051(2) .060(2) .046(2) .0063(16) -.0040(16) .0172(18)
C4 .053(2) .057(2) .053(2) -.0051(16) -.0005(17) .0218(18)
C5 .062(2) .048(2) .0402(19) .0054(16) .0085(16) .0155(16)
C6 .072(3) .062(3) .058(2) -.002(2) .0010(19) .027(2)
C7 .063(2) .0426(19) .048(2) .0018(16) -.0020(17) .0164(17)
C8 .0502(19) .049(2) .053(2) .0042(15) .0021(16) .0221(17)
C9 .069(3) .064(2) .059(2) .0087(19) .0226(19) .0181(19)
C10 .067(3) .065(3) .074(3) .010(2) .021(2) .007(2)
C11 .066(2) .056(2) .045(2) .0001(17) .0172(18) .0087(18)
C12 .063(2) .054(2) .064(3) .0166(18) .0173(19) .0211(19)
C13 .062(2) .0437(19) .049(2) -.0027(16) -.0021(17) .0175(16)
C14 .078(3) .057(2) .055(2) .013(2) .0071(19) .0195(19)
C15 .064(2) .047(2) .058(2) .0057(17) .0119(18) .0209(19)
C16 .056(2) .046(2) .054(2) .0072(16) .0100(17) .0195(17)
C17 .0440(17) .0445(18) .0348(17) .0022(14) -.0005(13) .0123(14)
C18 .0406(17) .054(2) .053(2) .0090(15) .0091(15) .0302(17)
C19 .062(2) .057(2) .072(3) .0046(18) .0053(19) .032(2)
C20 .077(3) .061(3) .107(4) .000(2) .008(3) .045(3)
C21 .071(3) .100(4) .119(4) .016(3) .023(3) .083(4)
C22 .076(3) .105(4) .075(3) .017(3) .012(2) .061(3)
C23 .059(2) .074(3) .054(2) .0100(18) .0059(17) .038(2)
C24 .0463(18) .0477(19) .0412(18) .0040(15) .0082(14) .0156(15)
C25 .053(2) .075(3) .059(2) .0095(18) .0092(17) .030(2)
C26 .059(2) .083(3) .082(3) .020(2) .024(2) .032(3)
C27 .091(3) .067(3) .072(3) .016(2) .042(2) .019(2)
C28 .117(4) .078(3) .052(2) .028(3) .034(2) .029(2)
C29 .084(3) .066(3) .050(2) .028(2) .0193(19) .0255(19)
C30 .0445(18) .056(2) .0362(17) -.0061(15) -.0017(14) .0161(16)
C31 .055(2) .073(3) .051(2) -.0124(18) -.0063(16) .0311(19)
C32 .073(3) .121(4) .070(3) -.025(3) -.011(2) .062(3)
C33 .081(3) .156(5) .046(3) -.025(3) .005(2) .039(3)
C34 .077(3) .116(4) .053(3) .002(3) .020(2) .009(3)
C35 .066(2) .068(3) .051(2) .0070(19) .0127(18) .0151(19)
C36 .0440(18) .0417(18) .0452(19) .0064(14) -.0039(14) .0143(15)
C37 .057(2) .065(2) .057(2) -.0045(18) -.0073(17) .0245(19)
C38 .057(2) .079(3) .087(3) -.016(2) -.014(2) .026(3)
C39 .068(3) .079(3) .067(3) .002(2) -.024(2) .016(2)
C40 .082(3) .093(3) .053(2) .006(2) -.016(2) .027(2)
C41 .059(2) .081(3) .052(2) -.0024(19) -.0086(17) .029(2)
C42 .0467(18) .0437(18) .0365(17) .0051(14) .0081(13) .0152(14)
C43 .0418(17) .050(2) .048(2) -.0029(14) .0013(14) .0238(16)
C44 .071(2) .067(2) .052(2) -.0031(19) .0072(18) .0291(19)
C45 .084(3) .093(3) .077(3) -.005(3) .005(2) .059(3)
C46 .068(3) .082(3) .119(4) -.003(2) .004(3) .073(3)
C47 .071(3) .054(2) .107(4) .0054(19) .011(2) .040(3)
C48 .063(2) .050(2) .063(2) .0008(17) .0095(18) .0243(19)
C49 .0493(19) .0393(18) .0461(19) .0046(14) .0011(15) .0142(15)
C50 .052(2) .078(3) .059(2) -.0005(19) .0034(17) .023(2)
C51 .058(2) .081(3) .084(3) -.008(2) -.011(2) .024(3)
C52 .087(3) .061(3) .072(3) -.005(2) -.036(2) .015(2)
C53 .114(4) .072(3) .051(2) -.011(3) -.019(2) .023(2)
C54 .082(3) .064(2) .051(2) -.014(2) -.0077(19) .0272(19)
C55 .0485(19) .054(2) .0389(18) .0120(15) .0076(14) .0160(16)
C56 .061(2) .065(2) .053(2) .0030(18) -.0012(18) .0162(19)
C57 .068(3) .097(3) .058(3) .007(2) -.012(2) .014(2)
C58 .077(3) .135(5) .056(3) .026(3) -.001(2) .044(3)
C59 .076(3) .112(4) .070(3) .022(3) .012(2) .059(3)
C60 .061(2) .068(3) .056(2) .0134(18) .0082(17) .031(2)
C61 .0477(19) .0442(18) .049(2) .0017(14) .0145(15) .0176(16)
C62 .063(2) .080(3) .060(2) .0113(19) .0193(19) .034(2)
C63 .089(3) .092(3) .065(3) .011(3) .033(2) .039(2)
C64 .081(3) .082(3) .095(3) .014(2) .050(3) .034(3)
C65 .064(3) .091(3) .095(3) .028(2) .030(2) .038(3)
C66 .060(2) .069(3) .065(2) .0151(19) .0197(19) .028(2)

loop_
_atom_type_symbol
_atom_type_scat_dispersion_real
_atom_type_scat_dispersion_imag
_atom_type_scat_source
C .002 .002
;
International Tables for Crystallography (1992, Vol. C, Tables 4.2.6.8 and
6.1.1.1)
;
H .000 .000
;
International Tables for Crystallography (1992, Vol. C, Table 6.1.1.2)
;
Mn .295 .729
;
International Tables for Crystallography (1992, Vol. C, Tables 4.2.6.8 and
6.1.1.1)
;
O .008 .006
;
International Tables for Crystallography (1992, Vol. C, Tables 4.2.6.8 and
6.1.1.1)
;
P .090 .095
;
International Tables for Crystallography (1992, Vol. C, Tables 4.2.6.8 and
6.1.1.1)
;

loop_
_geom_angle_atom_site_label_1
_geom_angle_atom_site_label_2
_geom_angle_atom_site_label_3
_geom_angle
_geom_angle_publ_flag
Mn2 Mn1 P1 92.17(3) yes
Mn2 Mn1 C1 175.32(11) yes
Mn2 Mn1 C2 84.37(11) yes
Mn2 Mn1 C3 88.25(10) yes
Mn2 Mn1 C4 84.58(10) yes
P1 Mn1 C1 91.25(12) yes
P1 Mn1 C2 176.48(11) yes
P1 Mn1 C3 91.39(11) yes
P1 Mn1 C4 90.70(11) yes
C1 Mn1 C2 92.24(16) yes
C1 Mn1 C3 94.87(14) yes
C1 Mn1 C4 92.18(15) yes
C2 Mn1 C3 87.89(16) yes
C2 Mn1 C4 89.60(16) yes
C3 Mn1 C4 172.60(15) yes
Mn1 Mn2 P2 86.17(3) yes
Mn1 Mn2 C5 176.71(11) yes
Mn1 Mn2 C6 90.71(12) yes
Mn1 Mn2 C7 82.06(10) yes
Mn1 Mn2 C8 86.63(10) yes
P2 Mn2 C5 91.40(11) yes
P2 Mn2 C6 176.38(12) yes
P2 Mn2 C7 93.32(11) yes
P2 Mn2 C8 90.46(10) yes
C5 Mn2 C6 91.79(16) yes
C5 Mn2 C7 95.89(14) yes
C5 Mn2 C8 95.61(14) yes
C6 Mn2 C7 88.07(16) yes
C6 Mn2 C8 87.52(16) yes
C7 Mn2 C8 167.80(14) yes
Mn4 Mn3 P3 91.58(3) yes
Mn4 Mn3 C9 173.93(12) yes
Mn4 Mn3 C10 83.89(13) yes
Mn4 Mn3 C11 90.51(11) yes
Mn4 Mn3 C12 83.80(12) yes
P3 Mn3 C9 92.57(12) yes
P3 Mn3 C10 175.30(13) yes
P3 Mn3 C11 91.51(11) yes
P3 Mn3 C12 90.80(11) yes
C9 Mn3 C10 92.04(17) yes
C9 Mn3 C11 93.81(16) yes
C9 Mn3 C12 91.71(17) yes
C10 Mn3 C11 87.27(17) yes
C10 Mn3 C12 89.98(17) yes
C11 Mn3 C12 173.92(16) yes
Mn3 Mn4 P4 86.09(3) yes
Mn3 Mn4 C13 175.71(11) yes
Mn3 Mn4 C14 91.53(12) yes
Mn3 Mn4 C15 81.11(11) yes
Mn3 Mn4 C16 87.43(10) yes
P4 Mn4 C13 90.75(11) yes
P4 Mn4 C14 176.67(12) yes
P4 Mn4 C15 93.21(10) yes
P4 Mn4 C16 90.28(10) yes
C13 Mn4 C14 91.75(16) yes
C13 Mn4 C15 96.19(15) yes
C13 Mn4 C16 95.49(15) yes
C14 Mn4 C15 88.71(15) yes
C14 Mn4 C16 87.29(15) yes
C15 Mn4 C16 167.76(15) yes
Mn1 P1 C17 114.74(10) no
Mn1 P1 C18 119.20(11) no
Mn1 P1 C24 114.87(10) no
C17 P1 C18 102.14(14) no
C17 P1 C24 103.41(13) no
C18 P1 C24 100.17(14) no
Mn2 P2 C17 113.60(10) no
Mn2 P2 C30 116.91(11) no
Mn2 P2 C36 117.50(10) no
C17 P2 C30 107.07(15) no
C17 P2 C36 98.35(13) no
C30 P2 C36 101.11(14) no
Mn3 P3 C42 114.73(10) no
Mn3 P3 C43 120.15(11) no
Mn3 P3 C49 114.39(10) no
C42 P3 C43 101.61(14) no
C42 P3 C49 104.03(14) no
C43 P3 C49 99.53(14) no
Mn4 P4 C42 112.66(10) no
Mn4 P4 C55 116.57(11) no
Mn4 P4 C61 117.62(11) no
C42 P4 C55 107.26(15) no
C42 P4 C61 98.58(14) no
C55 P4 C61 102.10(14) no
Mn1 C1 O1 177.7(3) no
Mn1 C2 O2 177.4(4) no
Mn1 C3 O3 174.9(3) no
Mn1 C4 O4 175.3(3) no
Mn2 C5 O5 177.8(3) no
Mn2 C6 O6 176.9(4) no
Mn2 C7 O7 174.3(3) no
Mn2 C8 O8 174.2(3) no
Mn3 C9 O9 177.0(4) no
Mn3 C10 O10 178.2(4) no
Mn3 C11 O11 174.2(3) no
Mn3 C12 O12 175.4(3) no
Mn4 C13 O13 178.5(3) no
Mn4 C14 O14 177.3(4) no
Mn4 C15 O15 174.1(3) no
Mn4 C16 O16 174.0(3) no
P1 C17 P2 114.82(15) no
P1 C17 H1 108.1 no
P1 C17 H2 108.1 no
P2 C17 H1 108.1 no
P2 C17 H2 108.1 no
H1 C17 H2 109.5 no
P1 C18 C19 119.2(3) no
P1 C18 C23 122.0(3) no
C19 C18 C23 118.8(3) no
C18 C19 C20 120.5(4) no
C18 C19 H3 119.8 no
C20 C19 H3 119.8 no
C19 C20 C21 119.8(4) no
C19 C20 H4 120.1 no
C21 C20 H4 120.1 no
C20 C21 C22 120.6(4) no
C20 C21 H5 119.7 no
C22 C21 H5 119.7 no
C21 C22 C23 120.4(4) no
C21 C22 H6 119.8 no
C23 C22 H6 119.8 no
C18 C23 C22 120.0(4) no
C18 C23 H7 120.0 no
C22 C23 H7 120.0 no
P1 C24 C25 118.5(2) no
P1 C24 C29 123.2(3) no
C25 C24 C29 118.1(3) no
C24 C25 C26 120.3(3) no
C24 C25 H8 119.8 no
C26 C25 H8 119.8 no
C25 C26 C27 120.3(4) no
C25 C26 H9 119.9 no
C27 C26 H9 119.9 no
C26 C27 C28 120.3(4) no
C26 C27 H10 119.9 no
C28 C27 H10 119.9 no
C27 C28 C29 119.9(4) no
C27 C28 H11 120.0 no
C29 C28 H11 120.0 no
C24 C29 C28 121.1(3) no
C24 C29 H12 119.5 no
C28 C29 H12 119.5 no
P2 C30 C31 123.9(3) no
P2 C30 C35 117.6(3) no
C31 C30 C35 118.5(3) no
C30 C31 C32 119.9(4) no
C30 C31 H13 120.1 no
C32 C31 H13 120.1 no
C31 C32 C33 120.3(4) no
C31 C32 H14 119.9 no
C33 C32 H14 119.9 no
C32 C33 C34 120.6(4) no
C32 C33 H15 119.7 no
C34 C33 H15 119.7 no
C33 C34 C35 119.8(4) no
C33 C34 H16 120.1 no
C35 C34 H16 120.1 no
C30 C35 C34 121.0(4) no
C30 C35 H17 119.5 no
C34 C35 H17 119.5 no
P2 C36 C37 122.5(3) no
P2 C36 C41 119.4(3) no
C37 C36 C41 118.1(3) no
C36 C37 C38 120.8(4) no
C36 C37 H18 119.6 no
C38 C37 H18 119.6 no
C37 C38 C39 120.7(4) no
C37 C38 H19 119.6 no
C39 C38 H19 119.6 no
C38 C39 C40 119.7(4) no
C38 C39 H20 120.2 no
C40 C39 H20 120.2 no
C39 C40 C41 120.2(4) no
C39 C40 H21 119.9 no
C41 C40 H21 119.9 no
C36 C41 C40 120.5(4) no
C36 C41 H22 119.8 no
C40 C41 H22 119.8 no
P3 C42 P4 114.80(16) no
P3 C42 H23 108.1 no
P3 C42 H24 108.1 no
P4 C42 H23 108.1 no
P4 C42 H24 108.1 no
H23 C42 H24 109.5 no
P3 C43 C44 123.3(3) no
P3 C43 C48 118.3(3) no
C44 C43 C48 118.4(3) no
C43 C44 C45 119.8(4) no
C43 C44 H25 120.1 no
C45 C44 H25 120.1 no
C44 C45 C46 120.7(4) no
C44 C45 H26 119.6 no
C46 C45 H26 119.6 no
C45 C46 C47 120.6(4) no
C45 C46 H27 119.7 no
C47 C46 H27 119.7 no
C46 C47 C48 119.9(4) no
C46 C47 H28 120.1 no
C48 C47 H28 120.1 no
C43 C48 C47 120.6(4) no
C43 C48 H29 119.7 no
C47 C48 H29 119.7 no
P3 C49 C50 118.1(3) no
P3 C49 C54 123.7(3) no
C50 C49 C54 118.0(3) no
C49 C50 C51 121.4(4) no
C49 C50 H30 119.3 no
C51 C50 H30 119.3 no
C50 C51 C52 120.0(4) no
C50 C51 H31 120.0 no
C52 C51 H31 120.0 no
C51 C52 C53 119.4(4) no
C51 C52 H32 120.3 no
C53 C52 H32 120.3 no
C52 C53 C54 121.3(4) no
C52 C53 H33 119.4 no
C54 C53 H33 119.4 no
C49 C54 C53 119.8(4) no
C49 C54 H34 120.1 no
C53 C54 H34 120.1 no
P4 C55 C56 116.9(3) no
P4 C55 C60 123.6(3) no
C56 C55 C60 119.5(3) no
C55 C56 C57 120.2(4) no
C55 C56 H35 119.9 no
C57 C56 H35 119.9 no
C56 C57 C58 119.7(4) no
C56 C57 H36 120.2 no
C58 C57 H36 120.2 no
C57 C58 C59 121.1(4) no
C57 C58 H37 119.4 no
C59 C58 H37 119.4 no
C58 C59 C60 119.8(4) no
C58 C59 H38 120.1 no
C60 C59 H38 120.1 no
C55 C60 C59 119.6(4) no
C55 C60 H39 120.2 no
C59 C60 H39 120.2 no
P4 C61 C62 119.6(3) no
P4 C61 C66 122.5(3) no
C62 C61 C66 117.9(3) no
C61 C62 C63 121.3(4) no
C61 C62 H40 119.3 no
C63 C62 H40 119.3 no
C62 C63 C64 119.6(4) no
C62 C63 H41 120.2 no
C64 C63 H41 120.2 no
C63 C64 C65 120.3(4) no
C63 C64 H42 119.8 no
C65 C64 H42 119.8 no
C64 C65 C66 120.4(4) no
C64 C65 H43 119.8 no
C66 C65 H43 119.8 no
C61 C66 C65 120.5(4) no
C61 C66 H44 119.8 no
C65 C66 H44 119.8 no

loop_
_geom_bond_atom_site_label_1
_geom_bond_atom_site_label_2
_geom_bond_site_symmetry_1
_geom_bond_site_symmetry_2
_geom_bond_distance
_geom_bond_publ_flag
Mn1 Mn2 . . 2.9746(7) yes
Mn1 P1 . . 2.3033(9) yes
Mn1 C1 . . 1.788(4) yes
Mn1 C2 . . 1.832(4) yes
Mn1 C3 . . 1.844(4) yes
Mn1 C4 . . 1.840(4) yes
Mn2 P2 . . 2.3020(9) yes
Mn2 C5 . . 1.788(4) yes
Mn2 C6 . . 1.814(4) yes
Mn2 C7 . . 1.842(4) yes
Mn2 C8 . . 1.827(4) yes
Mn3 Mn4 . . 2.9714(7) yes
Mn3 P3 . . 2.3039(9) yes
Mn3 C9 . . 1.784(4) yes
Mn3 C10 . . 1.815(4) yes
Mn3 C11 . . 1.844(4) yes
Mn3 C12 . . 1.836(4) yes
Mn4 P4 . . 2.3028(9) yes
Mn4 C13 . . 1.781(4) yes
Mn4 C14 . . 1.820(4) yes
Mn4 C15 . . 1.854(4) yes
Mn4 C16 . . 1.827(4) yes
P1 C17 . . 1.844(3) no
P1 C18 . . 1.837(3) no
P1 C24 . . 1.835(3) no
P2 C17 . . 1.834(3) no
P2 C30 . . 1.812(3) no
P2 C36 . . 1.843(3) no
P3 C42 . . 1.842(3) no
P3 C43 . . 1.833(3) no
P3 C49 . . 1.833(3) no
P4 C42 . . 1.828(3) no
P4 C55 . . 1.824(3) no
P4 C61 . . 1.834(3) no
O1 C1 . . 1.150(4) no
O2 C2 . . 1.135(4) no
O3 C3 . . 1.140(4) no
O4 C4 . . 1.136(4) no
O5 C5 . . 1.151(4) no
O6 C6 . . 1.137(4) no
O7 C7 . . 1.137(4) no
O8 C8 . . 1.150(4) no
O9 C9 . . 1.153(4) no
O10 C10 . . 1.143(4) no
O11 C11 . . 1.144(4) no
O12 C12 . . 1.145(4) no
O13 C13 . . 1.151(4) no
O14 C14 . . 1.138(4) no
O15 C15 . . 1.135(4) no
O16 C16 . . 1.147(4) no
C17 H1 . . .95 no
C17 H2 . . .95 no
C18 C19 . . 1.383(5) no
C18 C23 . . 1.388(4) no
C19 C20 . . 1.391(5) no
C19 H3 . . .95 no
C20 C21 . . 1.362(6) no
C20 H4 . . .95 no
C21 C22 . . 1.360(6) no
C21 H5 . . .95 no
C22 C23 . . 1.387(5) no
C22 H6 . . .95 no
C23 H7 . . .95 no
C24 C25 . . 1.386(4) no
C24 C29 . . 1.373(4) no
C25 C26 . . 1.383(5) no
C25 H8 . . .95 no
C26 C27 . . 1.358(5) no
C26 H9 . . .95 no
C27 C28 . . 1.357(6) no
C27 H10 . . .95 no
C28 C29 . . 1.382(5) no
C28 H11 . . .95 no
C29 H12 . . .95 no
C30 C31 . . 1.387(4) no
C30 C35 . . 1.387(5) no
C31 C32 . . 1.383(5) no
C31 H13 . . .95 no
C32 C33 . . 1.368(7) no
C32 H14 . . .95 no
C33 C34 . . 1.359(7) no
C33 H15 . . .95 no
C34 C35 . . 1.374(5) no
C34 H16 . . .95 no
C35 H17 . . .95 no
C36 C37 . . 1.373(4) no
C36 C41 . . 1.391(4) no
C37 C38 . . 1.383(5) no
C37 H18 . . .95 no
C38 C39 . . 1.357(6) no
C38 H19 . . .95 no
C39 C40 . . 1.367(6) no
C39 H20 . . .95 no
C40 C41 . . 1.386(5) no
C40 H21 . . .95 no
C41 H22 . . .95 no
C42 H23 . . .95 no
C42 H24 . . .95 no
C43 C44 . . 1.382(4) no
C43 C48 . . 1.392(4) no
C44 C45 . . 1.388(5) no
C44 H25 . . .95 no
C45 C46 . . 1.353(6) no
C45 H26 . . .95 no
C46 C47 . . 1.359(6) no
C46 H27 . . .95 no
C47 C48 . . 1.381(5) no
C47 H28 . . .95 no
C48 H29 . . .95 no
C49 C50 . . 1.378(5) no
C49 C54 . . 1.381(5) no
C50 C51 . . 1.381(5) no
C50 H30 . . .95 no
C51 C52 . . 1.357(6) no
C51 H31 . . .95 no
C52 C53 . . 1.361(6) no
C52 H32 . . .95 no
C53 C54 . . 1.386(5) no
C53 H33 . . .95 no
C54 H34 . . .95 no
C55 C56 . . 1.397(5) no
C55 C60 . . 1.379(5) no
C56 C57 . . 1.376(5) no
C56 H35 . . .95 no
C57 C58 . . 1.372(6) no
C57 H36 . . .95 no
C58 C59 . . 1.363(6) no
C58 H37 . . .95 no
C59 C60 . . 1.399(5) no
C59 H38 . . .95 no
C60 H39 . . .95 no
C61 C62 . . 1.390(5) no
C61 C66 . . 1.382(4) no
C62 C63 . . 1.381(5) no
C62 H40 . . .95 no
C63 C64 . . 1.366(6) no
C63 H41 . . .95 no
C64 C65 . . 1.362(6) no
C64 H42 . . .95 no
C65 C66 . . 1.386(5) no
C65 H43 . . .95 no
C66 H44 . . .95 no

loop_
_geom_contact_atom_site_label_1
_geom_contact_atom_site_label_2
_geom_contact_distance
_geom_contact_site_symmetry_2
_geom_contact_publ_flag
O1 O14 3.375(4) 1_655 no
O1 C46 3.405(5) 1_665 no
O1 C33 3.484(5) 2_667 no
O2 C57 3.257(5) 2_667 no
O2 C45 3.292(5) 1_665 no
O2 O15 3.408(4) 2_667 no
O2 C44 3.585(5) 1_665 no
O3 C22 3.428(5) 2_667 no
O3 C32 3.433(5) 2_667 no
O3 O3 3.542(5) 2_667 no
O4 C47 3.458(5) 1_665 no
O4 C40 3.597(5) 2_666 no
O5 C60 3.305(4) 1_565 no
O5 C48 3.333(4) 1_565 no
O5 C28 3.508(4) 2_666 no
O5 C42 3.545(4) 1_565 no
O5 C47 3.590(5) 1_565 no
O6 O9 3.167(4) 1_665 no
O6 C50 3.526(5) 1_665 no
O7 C59 3.352(5) 1_565 no
O7 C22 3.517(5) 2_667 no
O8 O8 2.980(5) 2_666 no
O8 C29 3.579(4) 2_666 no
O9 C58 3.416(5) 2_557 no
O10 C34 3.353(5) 2_567 no
O10 C22 3.370(5) 1_455 no
O11 O11 3.290(6) 2_557 no
O11 C45 3.425(6) 2_557 no
O11 C44 3.456(4) 2_557 no
O13 C31 3.240(4) . no
O13 C19 3.363(4) . no
O13 C53 3.506(5) 2_556 no
O13 C17 3.566(4) . no
O14 C25 3.533(5) 1_455 no
O15 C32 3.493(5) . no
O16 O16 3.111(5) 2_556 no

loop_
_geom_torsion_atom_site_label_1
_geom_torsion_atom_site_label_2
_geom_torsion_atom_site_label_3
_geom_torsion_atom_site_label_4
_geom_torsion
_geom_torsion_publ_flag
Mn1 Mn2 P2 C17 -41.91(10) no
Mn1 Mn2 P2 C30 83.61(12) no
Mn1 Mn2 P2 C36 -155.87(11) no
Mn1 P1 C17 P2 -15.44(19) no
Mn1 P1 C18 C19 -179.8(2) no
Mn1 P1 C18 C23 -.1(3) no
Mn1 P1 C24 C25 86.6(3) no
Mn1 P1 C24 C29 -89.2(3) no
Mn2 Mn1 P1 C17 -11.48(11) no
Mn2 Mn1 P1 C18 -133.00(11) no
Mn2 Mn1 P1 C24 108.19(11) no
Mn2 P2 C17 P1 44.50(18) no
Mn2 P2 C30 C31 -124.5(3) no
Mn2 P2 C30 C35 58.2(3) no
Mn2 P2 C36 C37 -142.2(3) no
Mn2 P2 C36 C41 40.8(3) no
Mn3 Mn4 P4 C42 43.57(10) no
Mn3 Mn4 P4 C55 -81.05(12) no
Mn3 Mn4 P4 C61 157.20(12) no
Mn3 P3 C42 P4 15.34(19) no
Mn3 P3 C43 C44 .5(3) no
Mn3 P3 C43 C48 -179.2(2) no
Mn3 P3 C49 C50 -82.5(3) no
Mn3 P3 C49 C54 93.7(3) no
Mn4 Mn3 P3 C42 12.65(11) no
Mn4 Mn3 P3 C43 134.25(11) no
Mn4 Mn3 P3 C49 -107.48(12) no
Mn4 P4 C42 P3 -45.73(18) no
Mn4 P4 C55 C56 -57.8(3) no
Mn4 P4 C55 C60 122.4(3) no
Mn4 P4 C61 C62 -44.1(3) no
Mn4 P4 C61 C66 138.2(3) no
P1 Mn1 Mn2 P2 26.93(3) yes
P1 Mn1 Mn2 C6 -151.23(12) no
P1 Mn1 Mn2 C7 120.82(11) no
P1 Mn1 Mn2 C8 -63.76(10) no
P1 C17 P2 C30 -86.10(18) no
P1 C17 P2 C36 169.49(17) no
P1 C18 C19 C20 -179.3(3) no
P1 C18 C23 C22 179.3(3) no
P1 C24 C25 C26 -177.6(3) no
P1 C24 C29 C28 177.3(3) no
P2 Mn2 Mn1 C2 -152.44(13) no
P2 Mn2 Mn1 C3 -64.40(11) no
P2 Mn2 Mn1 C4 117.43(11) no
P2 C17 P1 C18 115.00(18) no
P2 C17 P1 C24 -141.30(17) no
P2 C30 C31 C32 -176.3(3) no
P2 C30 C35 C34 175.7(3) no
P2 C36 C37 C38 -178.8(3) no
P2 C36 C41 C40 177.7(3) no
P3 Mn3 Mn4 P4 -28.44(3) yes
P3 Mn3 Mn4 C14 149.23(12) no
P3 Mn3 Mn4 C15 -122.31(11) no
P3 Mn3 Mn4 C16 62.01(10) no
P3 C42 P4 C55 83.85(18) no
P3 C42 P4 C61 -170.55(17) no
P3 C43 C44 C45 -179.0(3) no
P3 C43 C48 C47 178.5(3) no
P3 C49 C50 C51 177.2(3) no
P3 C49 C54 C53 -176.4(3) no
P4 Mn4 Mn3 C9 -161.6(12) no
P4 Mn4 Mn3 C10 150.28(14) no
P4 Mn4 Mn3 C11 63.08(11) no
P4 Mn4 Mn3 C12 -119.08(11) no
P4 C42 P3 C43 -115.90(17) no
P4 C42 P3 C49 141.06(16) no
P4 C55 C56 C57 178.9(3) no
P4 C55 C60 C59 -177.5(3) no
P4 C61 C62 C63 -177.9(3) no
P4 C61 C66 C65 178.3(3) no
C1 Mn1 P1 C17 171.72(15) no
C1 Mn1 P1 C18 50.21(15) no
C1 Mn1 P1 C24 -68.61(15) no
C2 Mn1 Mn2 C5 -110.0(18) no
C2 Mn1 Mn2 C6 29.40(17) no
C2 Mn1 Mn2 C7 -58.55(16) no
C2 Mn1 Mn2 C8 116.87(16) no
C3 Mn1 Mn2 C5 -22.0(18) no
C3 Mn1 Mn2 C6 117.45(16) no
C3 Mn1 Mn2 C7 29.50(15) no
C3 Mn1 Mn2 C8 -155.08(15) no
C3 Mn1 P1 C17 76.83(15) no
C3 Mn1 P1 C18 -44.69(15) no
C3 Mn1 P1 C24 -163.51(15) no
C4 Mn1 Mn2 C5 159.8(18) no
C4 Mn1 Mn2 C6 -60.73(16) no
C4 Mn1 Mn2 C7 -148.67(15) no
C4 Mn1 Mn2 C8 26.74(15) no
C4 Mn1 P1 C17 -96.08(15) no
C4 Mn1 P1 C18 142.40(15) no
C4 Mn1 P1 C24 23.59(15) no
C5 Mn2 P2 C17 140.31(14) no
C5 Mn2 P2 C30 -94.17(15) no
C5 Mn2 P2 C36 26.36(15) no
C7 Mn2 P2 C17 -123.71(14) no
C7 Mn2 P2 C30 1.81(15) no
C7 Mn2 P2 C36 122.34(15) no
C8 Mn2 P2 C17 44.69(14) no
C8 Mn2 P2 C30 170.20(15) no
C8 Mn2 P2 C36 -69.27(15) no
C9 Mn3 P3 C42 -171.78(16) no
C9 Mn3 P3 C43 -50.18(17) no
C9 Mn3 P3 C49 68.09(17) no
C10 Mn3 Mn4 C13 107.7(14) no
C10 Mn3 Mn4 C14 -32.05(18) no
C10 Mn3 Mn4 C15 56.41(17) no
C10 Mn3 Mn4 C16 -119.26(17) no
C11 Mn3 Mn4 C13 20.5(14) no
C11 Mn3 Mn4 C14 -119.25(16) no
C11 Mn3 Mn4 C15 -30.79(15) no
C11 Mn3 Mn4 C16 153.54(15) no
C11 Mn3 P3 C42 -77.90(15) no
C11 Mn3 P3 C43 43.70(16) no
C11 Mn3 P3 C49 161.97(16) no
C12 Mn3 Mn4 C13 -161.6(14) no
C12 Mn3 Mn4 C14 58.59(16) no
C12 Mn3 Mn4 C15 147.05(15) no
C12 Mn3 Mn4 C16 -28.62(15) no
C12 Mn3 P3 C42 96.47(16) no
C12 Mn3 P3 C43 -141.93(16) no
C12 Mn3 P3 C49 -23.66(16) no
C13 Mn4 P4 C42 -139.33(15) no
C13 Mn4 P4 C55 96.05(16) no
C13 Mn4 P4 C61 -25.70(16) no
C14 Mn4 P4 C42 -1(2) no
C14 Mn4 P4 C55 -125(2) no
C14 Mn4 P4 C61 113(2) no
C15 Mn4 P4 C42 124.43(15) no
C15 Mn4 P4 C55 -.20(16) no
C15 Mn4 P4 C61 -121.94(16) no
C16 Mn4 P4 C42 -43.83(15) no
C16 Mn4 P4 C55 -168.46(16) no
C16 Mn4 P4 C61 69.80(16) no
C17 P1 C18 C19 52.6(3) no
C17 P1 C18 C23 -127.8(3) no
C17 P1 C24 C25 -147.6(3) no
C17 P1 C24 C29 36.5(3) no
C17 P2 C30 C31 4.2(3) no
C17 P2 C30 C35 -173.1(3) no
C17 P2 C36 C37 95.7(3) no
C17 P2 C36 C41 -81.4(3) no
C18 P1 C24 C25 -42.4(3) no
C18 P1 C24 C29 141.7(3) no
C18 C19 C20 C21 -.2(6) no
C18 C23 C22 C21 .2(6) no
C19 C18 P1 C24 -53.7(3) no
C19 C18 C23 C22 -1.0(5) no
C19 C20 C21 C22 -.7(7) no
C20 C19 C18 C23 1.1(5) no
C20 C21 C22 C23 .7(7) no
C23 C18 P1 C24 126.0(3) no
C24 C25 C26 C27 1.2(6) no
C24 C29 C28 C27 -1.0(7) no
C25 C24 C29 C28 1.4(6) no
C25 C26 C27 C28 -.8(7) no
C26 C25 C24 C29 -1.5(5) no
C26 C27 C28 C29 .7(7) no
C30 P2 C36 C37 -13.7(3) no
C30 P2 C36 C41 169.3(3) no
C30 C31 C32 C33 .3(6) no
C30 C35 C34 C33 1.2(6) no
C31 C30 P2 C36 106.6(3) no
C31 C30 C35 C34 -1.8(5) no
C31 C32 C33 C34 -1.0(7) no
C32 C31 C30 C35 1.1(5) no
C32 C33 C34 C35 .2(7) no
C35 C30 P2 C36 -70.7(3) no
C36 C37 C38 C39 1.7(6) no
C36 C41 C40 C39 .6(6) no
C37 C36 C41 C40 .6(5) no
C37 C38 C39 C40 -.5(7) no
C38 C37 C36 C41 -1.7(5) no
C38 C39 C40 C41 -.6(7) no
C42 P3 C43 C44 128.3(3) no
C42 P3 C43 C48 -51.3(3) no
C42 P3 C49 C50 151.5(3) no
C42 P3 C49 C54 -32.2(3) no
C42 P4 C55 C56 174.9(2) no
C42 P4 C55 C60 -4.9(3) no
C42 P4 C61 C62 77.2(3) no
C42 P4 C61 C66 -100.5(3) no
C43 P3 C49 C50 46.9(3) no
C43 P3 C49 C54 -136.8(3) no
C43 C44 C45 C46 .4(6) no
C43 C48 C47 C46 .6(6) no
C44 C43 P3 C49 -125.1(3) no
C44 C43 C48 C47 -1.2(5) no
C44 C45 C46 C47 -1.0(7) no
C45 C44 C43 C48 .7(5) no
C45 C46 C47 C48 .5(6) no
C48 C43 P3 C49 55.2(3) no
C49 C50 C51 C52 -.9(6) no
C49 C54 C53 C52 -.2(6) no
C50 C49 C54 C53 -.2(6) no
C50 C51 C52 C53 .4(7) no
C51 C50 C49 C54 .8(6) no
C51 C52 C53 C54 .1(7) no
C55 P4 C61 C62 -173.0(3) no
C55 P4 C61 C66 9.3(3) no
C55 C56 C57 C58 .0(6) no
C55 C60 C59 C58 -2.9(6) no
C56 C55 P4 C61 71.8(3) no
C56 C55 C60 C59 2.7(5) no
C56 C57 C58 C59 -.2(7) no
C57 C56 C55 C60 -1.3(5) no
C57 C58 C59 C60 1.7(7) no
C60 C55 P4 C61 -108.0(3) no
C61 C62 C63 C64 .1(7) no
C61 C66 C65 C64 -1.1(7) no
C62 C61 C66 C65 .6(6) no
C62 C63 C64 C65 -.6(7) no
C63 C62 C61 C66 -.1(6) no
C63 C64 C65 C66 1.1(7) no
